data_4000070
loop_
_publ_author_name
'Pivovar, Adam M.'
'Holman, K. Travis'
'Ward, Michael D.'

_publ_section_title
;
 Shape-Selective Separation of Molecular Isomers with Tunable
 Hydrogen-Bonded Host Frameworks
;
_journal_issue 9
_journal_name_full 'Chemistry of Materials'
_journal_page_first 3018
_journal_paper_doi 10.1021/cm0104452
_journal_volume 13
_journal_year 2001
_chemical_formula_sum 'C23 H29 N6 O6 S2'
_chemical_formula_weight 549.65
_chemical_name_common bis(guanidinium)(4,4'-biphenyldisulfonate).3/4(1,7-dimethylnaphthalene)
_chemical_name_systematic
; 
 ? 
;
_space_group_IT_number 2
_symmetry_cell_setting triclinic
_symmetry_space_group_name_Hall '-P 1'
_symmetry_space_group_name_H-M 'P -1'
_atom_sites_solution_hydrogens geom
_atom_sites_solution_primary direct
_atom_sites_solution_secondary difmap
_audit_creation_method SHELXL-97
_cell_angle_alpha 78.793(2)
_cell_angle_beta 89.763(2)
_cell_angle_gamma 86.279(2)
_cell_formula_units_Z 1
_cell_length_a 6.2313(8)
_cell_length_b 7.1774(10)
_cell_length_c 14.736(2)
_cell_measurement_reflns_used 2653
_cell_measurement_temperature 173(2)
_cell_measurement_theta_max 27.1
_cell_measurement_theta_min 2.8
_cell_volume 645.11(15)
_computing_cell_refinement 'SAINT, Bruker'
_computing_data_collection 'SMART, Bruker (or Siemens)'
_computing_data_reduction 'SAINT, Bruker'
_computing_molecular_graphics 'XSEED, L. Barbour (1999); http://www.lbarbour.com/xseed'
_computing_publication_material CIFTAB
_computing_structure_refinement 'SHELXL-97 (Sheldrick, 1997)'
_computing_structure_solution 'SHELXS-97 (Sheldrick, 1990)'
_diffrn_ambient_temperature 173(2)
_diffrn_measured_fraction_theta_full 0.996
_diffrn_measured_fraction_theta_max 0.996
_diffrn_measurement_device_type 'SMART platform CCD, Bruker (or Siemens)'
_diffrn_measurement_method 'omega scans'
_diffrn_radiation_monochromator graphite
_diffrn_radiation_source 'fine-focus sealed tube'
_diffrn_radiation_type MoK\a
_diffrn_radiation_wavelength 0.71073
_diffrn_reflns_av_R_equivalents 0.0277
_diffrn_reflns_av_sigmaI/netI 0.0316
_diffrn_reflns_limit_h_max 7
_diffrn_reflns_limit_h_min -6
_diffrn_reflns_limit_k_max 8
_diffrn_reflns_limit_k_min -8
_diffrn_reflns_limit_l_max 17
_diffrn_reflns_limit_l_min -17
_diffrn_reflns_number 5406
_diffrn_reflns_theta_full 25.00
_diffrn_reflns_theta_max 25.00
_diffrn_reflns_theta_min 1.41
_exptl_absorpt_coefficient_mu 0.263
_exptl_absorpt_correction_T_max 0.9717
_exptl_absorpt_correction_T_min 0.9022
_exptl_absorpt_correction_type 'simulated psi-scans'
_exptl_absorpt_process_details 'SADABS, G. Sheldrick (1999)'
_exptl_crystal_colour plate
_exptl_crystal_density_diffrn 1.415
_exptl_crystal_density_method 'not measured'
_exptl_crystal_description colorless
_exptl_crystal_F_000 310
_exptl_crystal_size_max 0.40
_exptl_crystal_size_mid 0.34
_exptl_crystal_size_min 0.11
_refine_diff_density_max 0.477
_refine_diff_density_min -0.495
_refine_diff_density_rms 0.072
_refine_ls_extinction_method none
_refine_ls_goodness_of_fit_ref 1.126
_refine_ls_hydrogen_treatment mixed
_refine_ls_matrix_type full
_refine_ls_number_parameters 193
_refine_ls_number_reflns 2264
_refine_ls_number_restraints 0
_refine_ls_restrained_S_all 1.126
_refine_ls_R_factor_all 0.0723
_refine_ls_R_factor_gt 0.0584
_refine_ls_shift/su_max 0.002
_refine_ls_shift/su_mean 0.000
_refine_ls_structure_factor_coef Fsqd
_refine_ls_weighting_details 'calc w=1/[\s^2^(Fo^2^)+(0.1120P)^2^+0.2003P] where P=(Fo^2^+2Fc^2^)/3'
_refine_ls_weighting_scheme calc
_refine_ls_wR_factor_gt 0.1679
_refine_ls_wR_factor_ref 0.1762
_reflns_number_gt 1832
_reflns_number_total 2264
_reflns_threshold_expression >2sigma(I)
_cod_data_source_file cm0104452.cif
_cod_data_source_block g:\travis\00403\00403
_cod_depositor_comments
;
The following automatic conversions were performed:
'_atom_site_symetry_multiplicity' tag replaced with
'_atom_site_symmetry_multiplicity'.

Automatic conversion script
Id: cif_correct_tags 1440 2010-10-19 06:21:57Z saulius 
;
_cod_original_cell_volume 645.12(15)
_cod_original_sg_symbol_H-M P-1
_cod_database_code 4000070

loop_
_symmetry_equiv_pos_as_xyz
'x, y, z'
'-x, -y, -z'

loop_
_atom_site_label
_atom_site_type_symbol
_atom_site_fract_x
_atom_site_fract_y
_atom_site_fract_z
_atom_site_U_iso_or_equiv
_atom_site_adp_type
_atom_site_occupancy
_atom_site_symmetry_multiplicity
_atom_site_calc_flag
_atom_site_refinement_flags
_atom_site_disorder_assembly
_atom_site_disorder_group
S1 S 0.33610(11) 0.78151(9) 0.85822(5) 0.0293(3) Uani 1 1 d . A .
O1 O 0.4453(3) 0.9055(3) 0.90728(16) 0.0377(6) Uani 1 1 d . . .
N1 N 0.1699(4) 1.2600(4) 0.9032(3) 0.0588(10) Uani 1 1 d . . .
H1A H 0.2466 1.3594 0.9013 0.071 Uiso 1 1 calc R . .
H1B H 0.2343 1.1475 0.9024 0.071 Uiso 1 1 calc R . .
C1 C 0.3891(5) 0.8580(4) 0.7392(2) 0.0316(7) Uani 1 1 d . . .
O2 O 0.1025(3) 0.7982(3) 0.86752(15) 0.0350(5) Uani 1 1 d . . .
N2 N -0.1559(4) 1.1292(3) 0.9082(2) 0.0377(7) Uani 1 1 d . . .
H2A H -0.0912 1.0174 0.9062 0.045 Uiso 1 1 calc R . .
H2B H -0.2970 1.1419 0.9109 0.045 Uiso 1 1 calc R . .
O3 O 0.4217(3) 0.5835(3) 0.88218(14) 0.0321(5) Uani 1 1 d . . .
N3 N -0.1370(4) 1.4496(3) 0.90833(19) 0.0354(6) Uani 1 1 d . . .
H3A H -0.0601 1.5488 0.9064 0.042 Uiso 1 1 calc R . .
H3B H -0.2781 1.4628 0.9110 0.042 Uiso 1 1 calc R . .
C4 C 0.4765(5) 0.9707(4) 0.5508(2) 0.0358(8) Uani 1 1 d . . .
C7 C -0.0399(5) 1.2795(4) 0.9072(2) 0.0350(7) Uani 1 1 d . . .
C2A C 0.5869(13) 0.9037(12) 0.7173(5) 0.0360(18) Uani 0.50 1 d P A 1
H2A1 H 0.6960 0.8971 0.7629 0.043 Uiso 0.50 1 calc PR A 1
C3A C 0.6258(13) 0.9622(12) 0.6237(6) 0.0370(18) Uani 0.50 1 d P A 1
H3A1 H 0.7661 1.0002 0.6070 0.044 Uiso 0.50 1 calc PR A 1
C5A C 0.2683(19) 0.9318(16) 0.5889(9) 0.050(3) Uani 0.50 1 d P A 1
H5A H 0.1510 0.9441 0.5467 0.060 Uiso 0.50 1 calc PR A 1
C6A C 0.224(2) 0.8770(16) 0.6833(9) 0.048(3) Uani 0.50 1 d P A 1
H6A H 0.0825 0.8551 0.7052 0.057 Uiso 0.50 1 calc PR A 1
C2B C 0.5963(13) 0.8088(14) 0.6973(6) 0.048(2) Uani 0.50 1 d P A 2
H2B1 H 0.7043 0.7339 0.7359 0.058 Uiso 0.50 1 calc PR A 2
C3B C 0.6386(13) 0.8664(14) 0.6055(6) 0.046(2) Uani 0.50 1 d P A 2
H3B1 H 0.7740 0.8360 0.5803 0.055 Uiso 0.50 1 calc PR A 2
C5B C 0.282(2) 1.0154(12) 0.5781(8) 0.035(2) Uani 0.50 1 d P A 2
H5B H 0.1774 1.0848 0.5358 0.043 Uiso 0.50 1 calc PR A 2
C6B C 0.236(2) 0.9579(13) 0.6702(9) 0.034(2) Uani 0.50 1 d P A 2
H6B H 0.0939 0.9856 0.6899 0.041 Uiso 0.50 1 calc PR A 2
C1C C 0.8241(14) 1.5898(10) 0.3668(3) 0.075(5) Uiso 0.25 1 d PG . 1
C2C C 0.9890(17) 1.6554(13) 0.3077(4) 0.138(11) Uiso 0.25 1 d PG . 1
C3C C 1.1914(16) 1.6720(15) 0.3434(6) 0.083(6) Uiso 0.25 1 d PG . 1
C4C C 1.2289(12) 1.6231(14) 0.4383(6) 0.082(6) Uiso 0.25 1 d PG . 1
C5C C 1.0639(9) 1.5576(10) 0.4974(4) 0.081(6) Uiso 0.25 1 d PG . 1
C6C C 0.8615(10) 1.5410(7) 0.4616(3) 0.084(6) Uiso 0.25 1 d PG . 1
C7C C 0.6966(9) 1.4754(7) 0.5207(4) 0.077(5) Uiso 0.25 1 d PG . 1
C8C C 0.7340(11) 1.4265(8) 0.6155(4) 0.073(5) Uiso 0.25 1 d PG . 1
C9C C 0.9364(13) 1.4432(9) 0.6513(4) 0.093(7) Uiso 0.25 1 d PG . 1
C10C C 1.1014(10) 1.5087(11) 0.5922(5) 0.095(7) Uiso 0.25 1 d PG . 1
C11C C 0.5811(16) 1.5728(13) 0.3327(5) 0.077(5) Uiso 0.25 1 d PG . 1
C12C C 0.6147(16) 1.3318(11) 0.6904(5) 0.100(8) Uiso 0.25 1 d PG . 1
C1D C 0.5628(9) 1.4947(10) 0.5182(5) 0.068(5) Uiso 0.25 1 d PG . 2
C2D C 0.6107(11) 1.4516(10) 0.6104(5) 0.081(6) Uiso 0.25 1 d PG . 2
C3D C 0.5570(14) 1.3907(12) 0.6746(5) 0.071(5) Uiso 0.25 1 d PG . 2
C4D C 0.6828(15) 1.6018(11) 0.3410(4) 0.099(7) Uiso 0.25 1 d PG . 2
C5D C 0.8419(11) 1.4350(7) 0.6247(3) 0.088(6) Uiso 0.25 1 d PG . 2
C6D C 0.8723(10) 1.4754(7) 0.4782(3) 0.081(6) Uiso 0.25 1 d PG . 2
C7D C 0.6666(9) 1.5256(8) 0.4834(4) 0.120(9) Uiso 0.25 1 d PG . 2
C8D C 1.0247(13) 1.4080(10) 0.6574(4) 0.096(7) Uiso 0.25 1 d PG . 2
C9D C 0.9952(10) 1.5706(9) 0.4571(4) 0.123(9) Uiso 0.25 1 d PG . 2
C10D C 0.9526(11) 1.4789(8) 0.6071(4) 0.052(7) Uiso 0.13 1 d PG . 2
C11D C 1.1845(10) 1.4833(13) 0.6002(5) 0.062(9) Uiso 0.13 1 d PG . 2
C12D C 0.7267(10) 1.4688(7) 0.5786(4) 0.119(18) Uiso 0.13 1 d PG . 2

loop_
_atom_site_aniso_label
_atom_site_aniso_U_11
_atom_site_aniso_U_22
_atom_site_aniso_U_33
_atom_site_aniso_U_23
_atom_site_aniso_U_13
_atom_site_aniso_U_12
S1 0.0229(4) 0.0201(4) 0.0433(5) -0.0021(3) -0.0017(3) -0.0017(3)
O1 0.0288(12) 0.0321(12) 0.0552(14) -0.0142(10) -0.0015(10) -0.0065(9)
N1 0.0257(15) 0.0223(14) 0.129(3) -0.0158(16) -0.0036(16) -0.0009(11)
C1 0.0251(15) 0.0222(14) 0.0449(18) 0.0006(12) -0.0053(13) -0.0027(11)
O2 0.0255(12) 0.0239(11) 0.0546(14) -0.0047(9) -0.0001(9) -0.0019(8)
N2 0.0259(14) 0.0238(13) 0.0646(18) -0.0102(12) -0.0023(12) -0.0050(10)
O3 0.0282(11) 0.0202(10) 0.0444(12) 0.0016(8) 0.0007(9) 0.0010(8)
N3 0.0253(13) 0.0228(13) 0.0575(17) -0.0064(11) -0.0013(12) -0.0019(10)
C4 0.0310(17) 0.0273(16) 0.0456(19) 0.0033(13) -0.0088(14) -0.0063(12)
C7 0.0249(16) 0.0233(15) 0.056(2) -0.0060(13) -0.0038(13) -0.0010(12)
C2A 0.031(4) 0.045(5) 0.032(4) -0.003(3) -0.005(3) -0.012(4)
C3A 0.024(4) 0.050(5) 0.037(4) -0.006(4) 0.003(3) -0.012(4)
C5A 0.025(4) 0.078(8) 0.034(5) 0.021(7) -0.015(3) -0.002(6)
C6A 0.030(4) 0.071(9) 0.032(5) 0.014(7) 0.000(3) 0.001(7)
C2B 0.028(4) 0.067(6) 0.037(5) 0.011(4) -0.001(3) 0.018(4)
C3B 0.028(4) 0.064(6) 0.035(4) 0.011(4) 0.007(3) 0.018(4)
C5B 0.041(5) 0.031(5) 0.030(5) 0.002(4) -0.005(3) 0.006(4)
C6B 0.033(5) 0.032(5) 0.033(6) -0.001(5) -0.007(4) 0.012(4)

loop_
_atom_type_symbol
_atom_type_description
_atom_type_scat_dispersion_real
_atom_type_scat_dispersion_imag
_atom_type_scat_source
C C 0.0033 0.0016 'International Tables Vol C Tables 4.2.6.8 and 6.1.1.4'
H H 0.0000 0.0000 'International Tables Vol C Tables 4.2.6.8 and 6.1.1.4'
N N 0.0061 0.0033 'International Tables Vol C Tables 4.2.6.8 and 6.1.1.4'
O O 0.0106 0.0060 'International Tables Vol C Tables 4.2.6.8 and 6.1.1.4'
S S 0.1246 0.1234 'International Tables Vol C Tables 4.2.6.8 and 6.1.1.4'

loop_
_geom_angle_atom_site_label_1
_geom_angle_atom_site_label_2
_geom_angle_atom_site_label_3
_geom_angle
_geom_angle_site_symmetry_1
_geom_angle_site_symmetry_3
O1 S1 O2 112.94(13) . .
O1 S1 O3 112.54(13) . .
O2 S1 O3 111.75(11) . .
O1 S1 C1 106.78(13) . .
O2 S1 C1 106.17(13) . .
O3 S1 C1 106.06(13) . .
C6A C1 C2A 126.9(7) . .
C6A C1 C6B 23.8(6) . .
C2A C1 C6B 111.2(6) . .
C6A C1 C2B 114.3(7) . .
C2A C1 C2B 32.3(4) . .
C6B C1 C2B 111.8(7) . .
C6A C1 S1 116.2(6) . .
C2A C1 S1 116.6(4) . .
C6B C1 S1 125.7(6) . .
C2B C1 S1 122.3(4) . .
C5B C4 C3B 126.2(6) . .
C5B C4 C3A 109.9(7) . .
C3B C4 C3A 32.6(4) . .
C5B C4 C5A 24.8(5) . .
C3B C4 C5A 111.7(6) . .
C3A C4 C5A 109.2(6) . .
C5B C4 C4 117.0(6) . 2_676
C3B C4 C4 116.7(5) . 2_676
C3A C4 C4 125.5(5) . 2_676
C5A C4 C4 125.0(6) . 2_676
N1 C7 N3 119.9(3) . .
N1 C7 N2 119.8(3) . .
N3 C7 N2 120.2(3) . .
C1 C2A C3A 115.9(6) . .
C2A C3A C4 126.2(7) . .
C6A C5A C4 125.2(10) . .
C1 C6A C5A 115.9(11) . .
C3B C2B C1 122.8(6) . .
C2B C3B C4 117.2(7) . .
C4 C5B C6B 117.5(10) . .
C5B C6B C1 124.3(11) . .
C10C C1C C2C 100.6(8) 2_786 .
C10C C1C C6C 43.1(6) 2_786 .
C2C C1C C6C 120.0 . .
C10C C1C C9C 63.5(9) 2_786 2_786
C2C C1C C9C 37.0(5) . 2_786
C6C C1C C9C 90.4(5) . 2_786
C10C C1C C11C 122.1(9) 2_786 .
C2C C1C C11C 123.9 . .
C6C C1C C11C 116.1 . .
C9C C1C C11C 146.5(6) 2_786 .
C9C C2C C1C 79.4(9) 2_786 .
C9C C2C C3C 56.8(12) 2_786 .
C1C C2C C3C 120.0 . .
C9C C2C C10C 48.9(6) 2_786 2_786
C1C C2C C10C 30.5(4) . 2_786
C3C C2C C10C 95.8(5) . 2_786
C8C C3C C9C 81.5(13) 2_786 2_786
C8C C3C C12C 76.2(14) 2_786 2_786
C9C C3C C12C 128.7(18) 2_786 2_786
C8C C3C C4C 43.1(11) 2_786 .
C9C C3C C4C 90.6(7) 2_786 .
C12C C3C C4C 102.7(12) 2_786 .
C8C C3C C2C 123.2(12) 2_786 .
C9C C3C C2C 41.7(9) 2_786 .
C12C C3C C2C 133.6(12) 2_786 .
C4C C3C C2C 120.0 . .
C7C C4C C8C 94.8(18) 2_786 2_786
C7C C4C C3C 136.9(12) 2_786 .
C8C C4C C3C 42.1(13) 2_786 .
C7C C4C C5C 79.4(7) 2_786 .
C8C C4C C5C 123.3(11) 2_786 .
C3C C4C C5C 120.0 . .
C7C C4C C6C 48.9(6) 2_786 2_786
C8C C4C C6C 117.7(15) 2_786 2_786
C3C C4C C6C 139.5(5) . 2_786
C5C C4C C6C 30.5(4) . 2_786
C7C C4C C9C 117.3(16) 2_786 2_786
C8C C4C C9C 48.2(8) 2_786 2_786
C3C C4C C9C 40.0(4) . 2_786
C5C C4C C9C 84.6(4) . 2_786
C6C C4C C9C 99.5(7) 2_786 2_786
C6C C5C C5C 81.5(9) 2_786 2_786
C6C C5C C4C 100.6(8) 2_786 .
C5C C5C C4C 137.4(5) 2_786 .
C6C C5C C6C 123.2(9) 2_786 .
C5C C5C C6C 41.7(5) 2_786 .
C4C C5C C6C 120.0 . .
C6C C5C C10C 43.1(9) 2_786 .
C5C C5C C10C 90.6(5) 2_786 .
C4C C5C C10C 120.0 . .
C6C C5C C10C 120.0 . .
C6C C5C C7C 63.5(7) 2_786 2_786
C5C C5C C7C 125.4(11) 2_786 2_786
C4C C5C C7C 37.0(7) . 2_786
C6C C5C C7C 142.2(8) . 2_786
C10C C5C C7C 90.4(7) . 2_786
C6C C5C C10C 117.3(11) 2_786 2_786
C5C C5C C10C 49.4(5) 2_786 2_786
C4C C5C C10C 95.4(4) . 2_786
C6C C5C C10C 30.7(4) . 2_786
C10C C5C C10C 140.0(4) . 2_786
C7C C5C C10C 111.5(7) 2_786 2_786
C5C C6C C10C 94.8(9) 2_786 2_786
C5C C6C C7C 79.4(7) 2_786 .
C10C C6C C7C 123.3(9) 2_786 .
C5C C6C C5C 56.8(8) 2_786 .
C10C C6C C5C 101.1(9) 2_786 .
C7C C6C C5C 120.0 . .
C5C C6C C1C 136.9(6) 2_786 .
C10C C6C C1C 42.1(7) 2_786 .
C7C C6C C1C 120.0 . .
C5C C6C C1C 120.0 . .
C5C C6C C4C 48.9(5) 2_786 2_786
C10C C6C C4C 117.7(8) 2_786 2_786
C7C C6C C4C 30.5(4) . 2_786
C5C C6C C4C 95.8(4) . 2_786
C1C C6C C4C 139.5(4) . 2_786
C4C C7C C8C 43.1(6) 2_786 .
C4C C7C C6C 100.6(7) 2_786 .
C8C C7C C6C 120.0 . .
C4C C7C C5C 63.5(6) 2_786 2_786
C8C C7C C5C 90.4(4) . 2_786
C6C C7C C5C 37.0(4) . 2_786
C3C C8C C4C 94.8(11) 2_786 2_786
C3C C8C C7C 136.9(7) 2_786 .
C4C C8C C7C 42.1(7) 2_786 .
C3C C8C C9C 56.8(9) 2_786 .
C4C C8C C9C 101.1(8) 2_786 .
C7C C8C C9C 120.0 . .
C3C C8C C12C 63.8(9) 2_786 .
C4C C8C C12C 124.6(6) 2_786 .
C7C C8C C12C 133.4 . .
C9C C8C C12C 105.9 . .
C2C C9C C3C 81.5(9) 2_786 2_786
C2C C9C C10C 100.6(12) 2_786 .
C3C C9C C10C 137.4(5) 2_786 .
C2C C9C C8C 123.2(11) 2_786 .
C3C C9C C8C 41.7(7) 2_786 .
C10C C9C C8C 120.0 . .
C2C C9C C1C 63.5(10) 2_786 2_786
C3C C9C C1C 125.4(9) 2_786 2_786
C10C C9C C1C 37.0(4) . 2_786
C8C C9C C1C 142.2(4) . 2_786
C2C C9C C4C 117.4(10) 2_786 2_786
C3C C9C C4C 49.4(4) 2_786 2_786
C10C C9C C4C 95.4(3) . 2_786
C8C C9C C4C 30.7(4) . 2_786
C1C C9C C4C 111.5(6) 2_786 2_786
C1C C10C C6C 94.8(11) 2_786 2_786
C1C C10C C9C 79.4(7) 2_786 .
C6C C10C C9C 123.3(9) 2_786 .
C1C C10C C5C 136.9(7) 2_786 .
C6C C10C C5C 42.1(8) 2_786 .
C9C C10C C5C 120.0 . .
C1C C10C C2C 48.9(6) 2_786 2_786
C6C C10C C2C 117.7(12) 2_786 2_786
C9C C10C C2C 30.5(6) . 2_786
C5C C10C C2C 139.5(5) . 2_786
C1C C10C C5C 117.3(9) 2_786 2_786
C6C C10C C5C 48.2(5) 2_786 2_786
C9C C10C C5C 84.6(3) . 2_786
C5C C10C C5C 40.0(3) . 2_786
C2C C10C C5C 99.5(6) 2_786 2_786
C12C C11C C1C 145.3(10) 2_686 .
C3C C12C C11C 138.1(11) 2_786 2_686
C3C C12C C8C 40.0(5) 2_786 .
C11C C12C C8C 98.1(7) 2_686 .
C7D C1D C1D 108.8(11) . 2_686
C7D C1D C12D 78.3 . .
C1D C1D C12D 172.8(11) 2_686 .
C7D C1D C2D 115.3 . .
C1D C1D C2D 135.9(11) 2_686 .
C12D C1D C2D 37.2 . .
C7D C1D C7D 142.0(9) . 2_686
C1D C1D C7D 33.3(4) 2_686 2_686
C12D C1D C7D 139.7(9) . 2_686
C2D C1D C7D 102.6(9) . 2_686
C7D C1D C6D 25.7 . .
C1D C1D C6D 128.6(10) 2_686 .
C12D C1D C6D 57.7 . .
C2D C1D C6D 94.5 . .
C7D C1D C6D 158.0(8) 2_686 .
C12D C2D C3D 141.9 . .
C12D C2D C1D 69.8 . .
C3D C2D C1D 145.0 . .
C12D C2D C5D 40.7 . .
C3D C2D C5D 101.8 . .
C1D C2D C5D 110.3 . .
C12D C2D C7D 46.2 . .
C3D C2D C7D 166.8 . .
C1D C2D C7D 23.8 . .
C5D C2D C7D 86.9 . .
C12D C2D C4D 167.6(6) . 2_686
C3D C2D C4D 47.7(8) . 2_686
C1D C2D C4D 98.9(7) . 2_686
C5D C2D C4D 149.4(8) . 2_686
C7D C2D C4D 122.7(7) . 2_686
C2D C3D C4D 102.1(8) . 2_686
C2D C3D C12D 17.4 . .
C4D C3D C12D 119.0(8) 2_686 .
C2D C3D C5D 47.0 . .
C4D C3D C5D 149.0(8) 2_686 .
C12D C3D C5D 30.0 . .
C11D C4D C3D 137.2(14) 2_786 2_686
C11D C4D C8D 48.9(7) 2_786 2_786
C3D C4D C8D 171.9(9) 2_686 2_786
C11D C4D C2D 107.9(10) 2_786 2_686
C3D C4D C2D 30.2(4) 2_686 2_686
C8D C4D C2D 156.7(7) 2_786 2_686
C10D C5D C12D 112.7 . .
C10D C5D C8D 48.2 . .
C12D C5D C8D 159.4 . .
C10D C5D C2D 144.6 . .
C12D C5D C2D 35.2 . .
C8D C5D C2D 165.4 . .
C10D C5D C9D 41.5(5) . 2_786
C12D C5D C9D 88.3(4) . 2_786
C8D C5D C9D 71.8(4) . 2_786
C2D C5D C9D 122.3(4) . 2_786
C10D C5D C3D 165.7 . .
C12D C5D C3D 66.2 . .
C8D C5D C3D 134.3 . .
C2D C5D C3D 31.2 . .
C9D C5D C3D 148.6(5) 2_786 .
C9D C6D C11D 84.8(7) . 2_786
C9D C6D C9D 77.9(6) . 2_786
C11D C6D C9D 155.8(10) 2_786 2_786
C9D C6D C7D 125.3 . .
C11D C6D C7D 76.3(7) 2_786 .
C9D C6D C7D 127.7(5) 2_786 .
C9D C6D C10D 41.5(6) . 2_786
C11D C6D C10D 58.5(4) 2_786 2_786
C9D C6D C10D 97.5(7) 2_786 2_786
C7D C6D C10D 131.8(5) . 2_786
C9D C6D C12D 123.9 . .
C11D C6D C12D 130.2(7) 2_786 .
C9D C6D C12D 74.0(5) 2_786 .
C7D C6D C12D 53.9 . .
C10D C6D C12D 165.2(6) 2_786 .
C9D C6D C6D 42.5(4) . 2_786
C11D C6D C6D 125.2(8) 2_786 2_786
C9D C6D C6D 35.3(3) 2_786 2_786
C7D C6D C6D 139.8(5) . 2_786
C10D C6D C6D 69.3(5) 2_786 2_786
C12D C6D C6D 98.0(4) . 2_786
C9D C6D C10D 87.6 . .
C11D C6D C10D 164.9(6) 2_786 .
C9D C6D C10D 31.2(5) 2_786 .
C7D C6D C10D 97.8 . .
C10D C6D C10D 121.3(6) 2_786 .
C12D C6D C10D 46.6 . .
C6D C6D C10D 51.9(4) 2_786 .
C9D C6D C1D 137.0 . .
C11D C6D C1D 89.7(7) 2_786 .
C9D C6D C1D 114.6(5) 2_786 .
C7D C6D C1D 16.1 . .
C10D C6D C1D 147.2(6) 2_786 .
C12D C6D C1D 40.9 . .
C6D C6D C1D 136.0(4) 2_786 .
C10D C6D C1D 87.1 . .
C1D C7D C6D 138.2 . .
C1D C7D C12D 66.6 . .
C6D C7D C12D 77.9 . .
C1D C7D C1D 38.0(7) . 2_686
C6D C7D C1D 157.1(7) . 2_686
C12D C7D C1D 104.6(7) . 2_686
C1D C7D C11D 155.1(5) . 2_786
C6D C7D C11D 48.1(5) . 2_786
C12D C7D C11D 126.0(5) . 2_786
C1D C7D C11D 123.9(7) 2_686 2_786
C1D C7D C2D 40.9 . .
C6D C7D C2D 102.8 . .
C12D C7D C2D 25.9 . .
C1D C7D C2D 78.9(7) 2_686 .
C11D C7D C2D 149.6(4) 2_786 .
C10D C8D C5D 40.5 . .
C10D C8D C11D 75.8 . .
C5D C8D C11D 115.7 . .
C10D C8D C9D 38.7(4) . 2_786
C5D C8D C9D 63.9(4) . 2_786
C11D C8D C9D 59.0(4) . 2_786
C10D C8D C4D 118.8(6) . 2_786
C5D C8D C4D 157.9(6) . 2_786
C11D C8D C4D 43.0(6) . 2_786
C9D C8D C4D 94.7(8) 2_786 2_786
C6D C9D C10D 99.2(8) . 2_786
C6D C9D C6D 102.1(6) . 2_786
C10D C9D C6D 113.4(10) 2_786 2_786
C6D C9D C9D 56.6(5) . 2_786
C10D C9D C9D 117.1(10) 2_786 2_786
C6D C9D C9D 45.5(4) 2_786 2_786
C6D C9D C11D 51.0(5) . 2_786
C10D C9D C11D 64.8(7) 2_786 2_786
C6D C9D C11D 149.2(9) 2_786 2_786
C9D C9D C11D 105.9(7) 2_786 2_786
C6D C9D C5D 126.8(7) . 2_786
C10D C9D C5D 28.4(3) 2_786 2_786
C6D C9D C5D 97.4(8) 2_786 2_786
C9D C9D C5D 123.2(9) 2_786 2_786
C11D C9D C5D 90.7(6) 2_786 2_786
C6D C9D C8D 99.7(6) . 2_786
C10D C9D C8D 31.0(3) 2_786 2_786
C6D C9D C8D 141.3(9) 2_786 2_786
C9D C9D C8D 142.1(9) 2_786 2_786
C11D C9D C8D 50.7(4) 2_786 2_786
C5D C9D C8D 44.4(3) 2_786 2_786
C6D C9D C12D 132.0(7) . 2_786
C10D C9D C12D 54.0(5) 2_786 2_786
C6D C9D C12D 65.2(6) 2_786 2_786
C9D C9D C12D 97.5(7) 2_786 2_786
C11D C9D C12D 118.6(7) 2_786 2_786
C5D C9D C12D 32.2(2) 2_786 2_786
C8D C9D C12D 76.5(4) 2_786 2_786
C5D C10D C8D 91.3 . .
C5D C10D C9D 110.1(7) . 2_786
C8D C10D C9D 110.3(5) . 2_786
C5D C10D C11D 155.6 . .
C8D C10D C11D 66.4 . .
C9D C10D C11D 71.3(6) 2_786 .
C5D C10D C12D 37.4 . .
C8D C10D C12D 128.1 . .
C9D C10D C12D 88.5(6) 2_786 .
C11D C10D C12D 159.1 . .
C5D C10D C6D 147.8(5) . 2_786
C8D C10D C6D 107.7(5) . 2_786
C9D C10D C6D 39.3(4) 2_786 2_786
C11D C10D C6D 44.2(4) . 2_786
C12D C10D C6D 115.9(4) . 2_786
C5D C10D C6D 90.3 . .
C8D C10D C6D 142.2 . .
C9D C10D C6D 35.4(6) 2_786 .
C11D C10D C6D 101.2 . .
C12D C10D C6D 58.0 . .
C6D C10D C6D 58.7(5) 2_786 .
C6D C11D C4D 149.1(16) 2_786 2_786
C6D C11D C8D 112.2(6) 2_786 .
C4D C11D C8D 88.1(10) 2_786 .
C6D C11D C10D 77.3(5) 2_786 .
C4D C11D C10D 125.9(10) 2_786 .
C8D C11D C10D 37.7 . .
C6D C11D C9D 44.3(4) 2_786 2_786
C4D C11D C9D 136.5(14) 2_786 2_786
C8D C11D C9D 70.3(4) . 2_786
C10D C11D C9D 43.9(4) . 2_786
C6D C11D C7D 55.6(7) 2_786 2_786
C4D C11D C7D 95.0(9) 2_786 2_786
C8D C11D C7D 149.5(8) . 2_786
C10D C11D C7D 130.1(6) . 2_786
C9D C11D C7D 87.3(8) 2_786 2_786
C2D C12D C5D 104.0 . .
C2D C12D C1D 73.0 . .
C5D C12D C1D 173.5 . .
C2D C12D C7D 107.9 . .
C5D C12D C7D 148.0 . .
C1D C12D C7D 35.1 . .
C2D C12D C10D 131.5 . .
C5D C12D C10D 29.8 . .
C1D C12D C10D 154.7 . .
C7D C12D C10D 119.7 . .
C2D C12D C6D 152.3 . .
C5D C12D C6D 100.4 . .
C1D C12D C6D 81.3 . .
C7D C12D C6D 48.1 . .
C10D C12D C6D 75.4 . .
C2D C12D C3D 20.8 . .
C5D C12D C3D 83.8 . .
C1D C12D C3D 92.7 . .
C7D C12D C3D 127.8 . .
C10D C12D C3D 112.5 . .
C6D C12D C3D 161.8 . .
C2D C12D C9D 159.0(3) . 2_786
C5D C12D C9D 59.5(3) . 2_786
C1D C12D C9D 121.8(4) . 2_786
C7D C12D C9D 88.9(3) . 2_786
C10D C12D C9D 37.5(4) . 2_786
C6D C12D C9D 40.9(3) . 2_786
C3D C12D C9D 139.1(3) . 2_786

loop_
_geom_bond_atom_site_label_1
_geom_bond_atom_site_label_2
_geom_bond_distance
_geom_bond_site_symmetry_2
S1 O1 1.453(2) .
S1 O2 1.461(2) .
S1 O3 1.4615(19) .
S1 C1 1.770(3) .
N1 C7 1.308(4) .
C1 C6A 1.303(14) .
C1 C2A 1.319(8) .
C1 C6B 1.448(12) .
C1 C2B 1.480(9) .
N2 C7 1.335(4) .
N3 C7 1.330(4) .
C4 C5B 1.315(13) .
C4 C3B 1.380(8) .
C4 C3A 1.414(8) .
C4 C5A 1.434(13) .
C4 C4 1.508(6) 2_676
C2A C3A 1.387(12) .
C5A C6A 1.402(19) .
C2B C3B 1.365(12) .
C5B C6B 1.374(18) .
C1C C10C 0.935(12) 2_786
C1C C2C 1.3900 .
C1C C6C 1.3900 .
C1C C9C 1.526(17) 2_786
C1C C11C 1.6167 .
C2C C9C 0.935(17) 2_786
C2C C3C 1.3900 .
C2C C10C 1.812(11) 2_786
C3C C8C 0.94(2) 2_786
C3C C9C 1.177(19) 2_786
C3C C12C 1.306(16) 2_786
C3C C4C 1.3900 .
C4C C7C 0.94(2) 2_786
C4C C8C 0.952(18) 2_786
C4C C5C 1.3900 .
C4C C6C 1.812(14) 2_786
C4C C9C 1.830(19) 2_786
C5C C6C 0.935(13) 2_786
C5C C5C 1.177(12) 2_786
C5C C6C 1.3900 .
C5C C10C 1.3900 .
C5C C7C 1.526(12) 2_786
C5C C10C 1.830(13) 2_786
C6C C5C 0.935(10) 2_786
C6C C10C 0.953(10) 2_786
C6C C7C 1.3900 .
C6C C4C 1.812(10) 2_786
C7C C4C 0.935(12) 2_786
C7C C8C 1.3900 .
C7C C5C 1.526(11) 2_786
C8C C3C 0.935(14) 2_786
C8C C4C 0.952(9) 2_786
C8C C9C 1.3900 .
C8C C12C 1.4137 .
C9C C2C 0.935(13) 2_786
C9C C3C 1.177(13) 2_786
C9C C10C 1.3900 .
C9C C1C 1.526(11) 2_786
C9C C4C 1.830(11) 2_786
C10C C1C 0.935(11) 2_786
C10C C6C 0.953(15) 2_786
C10C C2C 1.812(14) 2_786
C10C C5C 1.830(12) 2_786
C11C C12C 1.370(17) 2_686
C12C C3C 1.306(16) 2_786
C12C C11C 1.37(2) 2_686
C1D C7D 0.8381 .
C1D C1D 0.940(12) 2_686
C1D C12D 1.3376 .
C1D C2D 1.3634 .
C1D C7D 1.447(11) 2_686
C1D C6D 2.0185 .
C2D C12D 0.8625 .
C2D C3D 1.0266 .
C2D C5D 1.4507 .
C2D C7D 1.8809 .
C2D C4D 1.994(11) 2_686
C3D C4D 1.508(18) 2_686
C3D C12D 1.7862 .
C3D C5D 1.9404 .
C4D C11D 1.242(12) 2_786
C4D C3D 1.508(18) 2_686
C4D C8D 1.820(19) 2_786
C4D C2D 1.99(2) 2_686
C5D C10D 0.7983 .
C5D C12D 0.9758 .
C5D C8D 1.2279 .
C5D C9D 1.576(11) 2_786
C6D C9D 1.0648 .
C6D C11D 1.185(10) 2_786
C6D C9D 1.245(11) 2_786
C6D C7D 1.3147 .
C6D C10D 1.659(11) 2_786
C6D C12D 1.7267 .
C6D C6D 1.800(12) 2_786
C6D C10D 1.9713 .
C7D C12D 1.4272 .
C7D C1D 1.447(12) 2_686
C7D C11D 1.547(12) 2_786
C8D C10D 0.9152 .
C8D C11D 1.3711 .
C8D C9D 1.668(11) 2_786
C8D C4D 1.820(16) 2_786
C9D C10D 1.112(12) 2_786
C9D C6D 1.245(13) 2_786
C9D C9D 1.458(11) 2_786
C9D C11D 1.519(14) 2_786
C9D C5D 1.576(11) 2_786
C9D C8D 1.668(12) 2_786
C9D C12D 1.829(12) 2_786
C10D C9D 1.112(11) 2_786
C10D C11D 1.4503 .
C10D C12D 1.4805 .
C10D C6D 1.659(12) 2_786
C11D C6D 1.185(14) 2_786
C11D C4D 1.242(13) 2_786
C11D C9D 1.519(12) 2_786
C11D C7D 1.547(17) 2_786
C12D C9D 1.829(12) 2_786
